data_2002902
loop_
_publ_author_name
'Veldman, Nora'
'Spek, Anthony L.'
'Edema, Jilles J. H.'
'Kellogg, Richard M.'

_publ_section_title
;
 2,4,6-Trihexyl-1,3,5-trithiane
;
_journal_coden_ASTM ACSCEE
_journal_issue 1
_journal_name_full
;
 Acta Crystallographica, Section C: Crystal Structure Communications
;
_journal_page_first 88
_journal_page_last 91
_journal_paper_doi 10.1107/s0108270194008115
_journal_volume 51
_journal_year 1995
_chemical_formula_moiety 'C21 H42 S3'
_chemical_formula_sum 'C21 H42 S3'
_chemical_formula_weight 390.76
_space_group_IT_number 4
_symmetry_space_group_name_Hall 'P 2yb'
_symmetry_space_group_name_H-M 'P 1 21 1'
_cell_angle_alpha 90
_cell_angle_beta 93.297(5)
_cell_angle_gamma 90
_cell_formula_units_Z 4
_cell_length_a 18.0105(12)
_cell_length_b 4.2413(3)
_cell_length_c 30.660(2)
_cell_measurement_reflns_used 25
_cell_measurement_temperature 150
_cell_measurement_theta_max 15.3
_cell_measurement_theta_min 10.1
_cell_volume 2338.2(3)
_computing_data_collection ' locally modified version of CAD-4 Software (Enraf-Nonius, 1989)'
_diffrn_measurement_device 'Enraf Nonius CAD4 Turbo'
_diffrn_measurement_method \w/2\q
_diffrn_radiation_type 'Mo K\a'
_diffrn_radiation_wavelength 0.71073
_diffrn_reflns_av_R_equivalents 0.11
_diffrn_reflns_limit_h_max 21
_diffrn_reflns_limit_h_min -21
_diffrn_reflns_limit_k_max 5
_diffrn_reflns_limit_k_min 0
_diffrn_reflns_limit_l_max 35
_diffrn_reflns_limit_l_min -35
_diffrn_reflns_number 9710
_diffrn_reflns_theta_max 25
_diffrn_standards_decay_% 3.5
_diffrn_standards_interval_time 60
_diffrn_standards_number 3
_exptl_absorpt_coefficient_mu 0.31
_exptl_absorpt_correction_T_max ?
_exptl_absorpt_correction_T_min ?
_exptl_absorpt_correction_type none
_exptl_crystal_colour colourless
_exptl_crystal_density_diffrn 1.110
_exptl_crystal_description transparent
_exptl_crystal_size_max 0.38
_exptl_crystal_size_mid 0.12
_exptl_crystal_size_min 0.08
_refine_diff_density_max 0.527
_refine_diff_density_min -0.532
_refine_ls_abs_structure_details 'Flack H D (1983), Acta Cryst. A39, 876-881'
_refine_ls_abs_structure_Flack 0.00(25)
_refine_ls_extinction_coef ?
_refine_ls_extinction_method none
_refine_ls_goodness_of_fit_all 0.921
_refine_ls_goodness_of_fit_obs 1.143
_refine_ls_hydrogen_treatment 'H atoms riding'
_refine_ls_number_parameters 438
_refine_ls_number_reflns 4684
_refine_ls_R_factor_obs 0.0694
_refine_ls_shift/esd_max 0.001
_refine_ls_structure_factor_coef Fsqd
_refine_ls_weighting_scheme
; w = 1/[\s^2^(F~o~^2^) + (0.0498P)^2^]
where P = (F~o~^2^ + 2F~c~^2^)/3
;
_refine_ls_wR_factor_all 0.1768
_refine_ls_wR_factor_obs 0.1286
_reflns_number_observed 2159
_reflns_number_total 4697
_reflns_observed_criterion I>2\s(I)
_cod_original_sg_symbol_H-M 'P 21'
_cod_database_code 2002902

loop_
_symmetry_equiv_pos_as_xyz
x,y,z
-x,1/2+y,-z

loop_
_atom_site_aniso_label
_atom_site_aniso_U_11
_atom_site_aniso_U_12
_atom_site_aniso_U_13
_atom_site_aniso_U_22
_atom_site_aniso_U_23
_atom_site_aniso_U_33
S1 0.0178(13) 0.0013(15) 0.0014(10) 0.017(2) -0.0013(14) 0.0255(15)
S2 0.0175(13) -0.0006(15) 0.0012(11) 0.022(2) -0.0002(15) 0.026(2)
S3 0.0164(13) 0.004(2) 0.0011(11) 0.021(2) 0.001(2) 0.026(2)
C1 0.020(6) 0.004(5) 0.007(5) 0.011(6) -0.003(5) 0.039(7)
C2 0.024(6) -0.001(5) 0.000(5) 0.011(6) -0.002(5) 0.021(6)
C3 0.015(5) -0.002(5) 0.003(4) 0.011(6) 0.003(5) 0.025(6)
C7 0.038(7) -0.001(6) 0.002(5) 0.026(7) 0.000(5) 0.016(6)
C8 0.020(5) -0.004(6) 0.004(4) 0.015(6) 0.010(6) 0.036(6)
C9 0.037(7) -0.002(7) -0.006(5) 0.027(8) 0.006(6) 0.033(7)
C10 0.034(6) 0.004(6) -0.001(5) 0.017(6) -0.013(5) 0.028(6)
C11 0.037(6) -0.001(7) -0.007(5) 0.031(7) 0.002(6) 0.024(6)
C12 0.050(8) 0.009(7) -0.008(6) 0.031(8) 0.000(6) 0.038(7)
C13 0.013(5) 0.003(5) 0.006(4) 0.021(7) -0.012(5) 0.028(6)
C14 0.023(6) -0.010(10) 0.004(5) 0.009(7) -0.002(5) 0.044(7)
C15 0.021(6) -0.009(6) 0.007(5) 0.030(7) 0.001(5) 0.033(7)
C16 0.032(6) 0.003(7) 0.006(5) 0.020(7) 0.002(7) 0.045(7)
C17 0.022(6) -0.014(7) 0.013(5) 0.066(10) -0.015(8) 0.036(7)
C18 0.065(9) -0.016(10) 0.005(6) 0.077(13) 0.011(9) 0.040(8)
C19 0.015(6) 0.000(6) -0.005(5) 0.014(7) -0.007(6) 0.044(7)
C20 0.025(6) 0.000(5) 0.010(5) 0.014(6) -0.004(5) 0.021(6)
C21 0.015(5) 0.008(6) 0.001(5) 0.034(9) 0.011(6) 0.037(7)
C22 0.023(6) -0.002(5) -0.003(5) 0.016(6) 0.002(5) 0.037(7)
C23 0.022(6) -0.003(5) -0.007(5) 0.018(7) 0.001(5) 0.033(6)
C24 0.028(6) 0.004(6) 0.003(5) 0.031(7) -0.001(5) 0.032(7)
S4 0.0183(13) 0.0006(15) -0.0014(11) 0.016(2) 0.003(2) 0.028(2)
S5 0.0182(14) 0.0025(15) -0.0001(11) 0.019(2) 0.002(2) 0.031(2)
S6 0.0190(14) 0.000(2) -0.0003(11) 0.019(2) -0.0025(15) 0.026(2)
C4 0.012(5) 0.010(5) 0.001(5) 0.017(7) 0.003(5) 0.039(7)
C5 0.022(6) -0.010(5) -0.002(4) 0.012(6) -0.002(4) 0.015(6)
C6 0.030(6) 0.005(6) 0.011(5) 0.009(6) 0.001(5) 0.032(7)
C25 0.009(5) -0.008(5) -0.003(5) 0.017(6) 0.007(5) 0.038(7)
C26 0.019(5) -0.001(5) 0.005(4) 0.011(6) 0.013(6) 0.027(6)
C27 0.042(7) -0.001(6) -0.013(5) 0.019(7) 0.008(5) 0.022(6)
C28 0.019(6) 0.000(6) 0.008(5) 0.025(8) 0.004(6) 0.056(8)
C29 0.041(7) -0.016(7) 0.010(5) 0.033(8) 0.011(7) 0.037(7)
C30 0.059(9) 0.004(7) 0.012(6) 0.039(9) -0.002(6) 0.037(8)
C31 0.028(6) 0.004(5) -0.003(5) 0.021(7) -0.003(5) 0.024(6)
C32 0.028(6) -0.005(5) 0.006(5) 0.019(7) 0.003(5) 0.035(7)
C33 0.039(7) -0.004(6) 0.016(6) 0.018(7) 0.015(6) 0.042(8)
C34 0.024(6) 0.002(6) -0.004(5) 0.032(7) 0.010(7) 0.039(7)
C35 0.038(7) 0.000(6) 0.009(5) 0.039(9) 0.001(6) 0.026(6)
C36 0.060(8) 0.013(10) 0.001(6) 0.079(11) 0.014(9) 0.030(7)
C37 0.012(5) 0.001(6) -0.001(4) 0.029(8) 0.002(6) 0.032(6)
C38 0.018(6) 0.005(5) -0.005(4) 0.016(6) -0.005(5) 0.025(6)
C39 0.019(6) 0.003(5) -0.004(5) 0.013(7) 0.005(5) 0.041(7)
C40 0.027(6) -0.006(6) 0.010(5) 0.028(7) 0.002(6) 0.037(7)
C41 0.019(6) -0.012(6) -0.001(5) 0.038(9) 0.004(6) 0.035(7)
C42 0.028(7) -0.019(7) 0.017(6) 0.049(9) -0.005(7) 0.057(8)

loop_
_atom_site_label
_atom_site_occupancy
_atom_site_fract_x
_atom_site_fract_y
_atom_site_fract_z
_atom_site_U_iso_or_equiv
S1 1.000 0.75473(14) 0.5898(7) 0.09109(8) 0.0201(9)
S2 1.000 0.90439(14) 0.5527(8) 0.05012(8) 0.0218(10)
S3 1.000 0.76251(13) 0.5886(8) -0.00764(8) 0.0211(10)
C1 1.000 0.8447(5) 0.408(3) 0.0907(3) 0.023(4)
C2 1.000 0.8540(5) 0.418(3) 0.0018(3) 0.019(3)
C3 1.000 0.7164(5) 0.443(3) 0.0395(3) 0.017(3)
C7 1.000 0.8867(6) 0.440(3) 0.1356(3) 0.027(4)
C8 1.000 0.8402(5) 0.308(3) 0.1737(3) 0.024(3)
C9 1.000 0.8888(6) 0.252(3) 0.2151(3) 0.033(4)
C10 1.000 0.8435(6) 0.129(3) 0.2514(3) 0.026(3)
C11 1.000 0.8937(6) 0.048(4) 0.2930(3) 0.031(4)
C12 1.000 0.8484(6) -0.086(3) 0.3292(4) 0.040(4)
C13 1.000 0.8992(5) 0.478(3) -0.0377(3) 0.020(3)
C14 1.000 0.8636(6) 0.377(3) -0.0813(3) 0.025(4)
C15 1.000 0.9120(6) 0.412(3) -0.1198(3) 0.028(4)
C16 1.000 0.8717(6) 0.318(3) -0.1623(3) 0.032(4)
C17 1.000 0.9189(5) 0.338(4) -0.2017(3) 0.041(5)
C18 1.000 0.8798(7) 0.252(5) -0.2445(4) 0.061(6)
C19 1.000 0.6328(5) 0.528(3) 0.0330(3) 0.025(4)
C20 1.000 0.5869(5) 0.445(3) 0.0700(3) 0.020(3)
C21 1.000 0.5041(5) 0.515(3) 0.0606(3) 0.029(4)
C22 1.000 0.4570(5) 0.448(3) 0.0983(3) 0.026(4)
C23 1.000 0.3740(5) 0.525(3) 0.0882(3) 0.025(4)
C24 1.000 0.3252(6) 0.458(3) 0.1252(3) 0.030(4)
S4 1.000 0.26409(14) -0.2133(8) 0.57866(8) 0.0209(10)
S5 1.000 0.40816(14) -0.1805(7) 0.53217(9) 0.0228(11)
S6 1.000 0.26010(13) -0.2222(8) 0.47960(8) 0.0214(11)
C4 1.000 0.3545(5) -0.021(3) 0.5753(3) 0.023(4)
C5 1.000 0.3518(5) -0.040(3) 0.4853(3) 0.016(3)
C6 1.000 0.2179(5) -0.076(3) 0.5273(3) 0.023(4)
C25 1.000 0.3977(5) -0.043(3) 0.6188(3) 0.022(3)
C26 1.000 0.3585(5) 0.064(3) 0.6577(3) 0.019(3)
C27 1.000 0.4071(6) 0.120(3) 0.6987(3) 0.028(4)
C28 1.000 0.3668(6) 0.245(3) 0.7365(4) 0.033(4)
C29 1.000 0.4166(6) 0.319(4) 0.7773(3) 0.037(4)
C30 1.000 0.3746(7) 0.434(3) 0.8150(4) 0.045(5)
C31 1.000 0.3942(6) -0.108(3) 0.4448(3) 0.025(4)
C32 1.000 0.3522(6) -0.006(3) 0.4021(3) 0.027(4)
C33 1.000 0.3949(6) -0.045(3) 0.3613(3) 0.032(4)
C34 1.000 0.3514(5) 0.040(3) 0.3192(3) 0.032(4)
C35 1.000 0.3943(6) 0.007(3) 0.2791(3) 0.034(4)
C36 1.000 0.3498(6) 0.097(5) 0.2367(3) 0.056(5)
C37 1.000 0.1366(5) -0.166(4) 0.5244(3) 0.024(4)
C38 1.000 0.0941(5) -0.058(3) 0.5644(3) 0.020(3)
C39 1.000 0.0131(5) -0.140(3) 0.5596(3) 0.025(4)
C40 1.000 -0.0286(6) -0.074(3) 0.6001(3) 0.030(4)
C41 1.000 -0.1105(5) -0.151(3) 0.5959(3) 0.031(4)
C42 1.000 -0.1509(6) -0.073(3) 0.6364(4) 0.044(5)
H1 1.000 0.8367(5) 0.178(3) 0.0851(3) 0.0280
H2 1.000 0.8477(5) 0.184(3) 0.0046(3) 0.0230
H3 1.000 0.7207(5) 0.208(3) 0.0398(3) 0.0200
H7A 1.000 0.8984(6) 0.665(3) 0.1413(3) 0.0320
H7B 1.000 0.9343(6) 0.324(3) 0.1353(3) 0.0320
H8A 1.000 0.8005(5) 0.461(3) 0.1799(3) 0.0280
H8B 1.000 0.8161(5) 0.108(3) 0.1643(3) 0.0280
H9A 1.000 0.9282(6) 0.098(3) 0.2091(3) 0.0390
H9B 1.000 0.9133(6) 0.452(3) 0.2245(3) 0.0390
H10A 1.000 0.8163(6) -0.063(3) 0.2413(3) 0.0320
H10B 1.000 0.8065(6) 0.290(3) 0.2588(3) 0.0320
H11A 1.000 0.9319(6) -0.107(4) 0.2854(3) 0.0370
H11B 1.000 0.9197(6) 0.242(4) 0.3037(3) 0.0370
H12A 1.000 0.819(3) 0.082(5) 0.3418(16) 0.0600
H12B 1.000 0.8821(7) -0.178(16) 0.3520(13) 0.0600
H12C 1.000 0.815(3) -0.250(12) 0.3170(6) 0.0600
H13A 1.000 0.9099(5) 0.706(3) -0.0391(3) 0.0250
H13B 1.000 0.9473(5) 0.367(3) -0.0332(3) 0.0250
H14A 1.000 0.8178(6) 0.503(3) -0.0872(3) 0.0300
H14B 1.000 0.8486(6) 0.153(3) -0.0791(3) 0.0300
H15A 1.000 0.9283(6) 0.634(3) -0.1218(3) 0.0330
H15B 1.000 0.9569(6) 0.279(3) -0.1149(3) 0.0330
H16A 1.000 0.8277(6) 0.456(3) -0.1674(3) 0.0390
H16B 1.000 0.8536(6) 0.099(3) -0.1596(3) 0.0390
H17A 1.000 0.9380(5) 0.556(4) -0.2038(3) 0.0490
H17B 1.000 0.9623(5) 0.197(4) -0.1967(3) 0.0490
H18A 1.000 0.9160(11) 0.24(2) -0.2672(8) 0.0910
H18B 1.000 0.842(4) 0.412(13) -0.2525(16) 0.0910
H18C 1.000 0.856(5) 0.046(11) -0.2420(10) 0.0910
H19A 1.000 0.6285(5) 0.758(3) 0.0277(3) 0.0300
H19B 1.000 0.6119(5) 0.420(3) 0.0064(3) 0.0300
H20A 1.000 0.6050(5) 0.565(3) 0.0962(3) 0.0240
H20B 1.000 0.5933(5) 0.218(3) 0.0767(3) 0.0240
H21A 1.000 0.4983(5) 0.739(3) 0.0523(3) 0.0350
H21B 1.000 0.4857(5) 0.386(3) 0.0353(3) 0.0350
H22A 1.000 0.4757(5) 0.574(3) 0.1238(3) 0.0310
H22B 1.000 0.4619(5) 0.223(3) 0.1062(3) 0.0310
H23A 1.000 0.3694(5) 0.751(3) 0.0804(3) 0.0300
H23B 1.000 0.3558(5) 0.401(3) 0.0625(3) 0.0300
H24A 1.000 0.326(3) 0.232(4) 0.1315(14) 0.0450
H24B 1.000 0.2742(10) 0.526(15) 0.1171(9) 0.0450
H24C 1.000 0.344(2) 0.574(12) 0.1513(7) 0.0450
H4 1.000 0.3454(5) 0.207(3) 0.5688(3) 0.0270
H5 1.000 0.3455(5) 0.193(3) 0.4880(3) 0.0190
H6 1.000 0.2211(5) 0.159(3) 0.5268(3) 0.0280
H25A 1.000 0.4128(5) -0.265(3) 0.6235(3) 0.0260
H25B 1.000 0.4436(5) 0.084(3) 0.6171(3) 0.0260
H26A 1.000 0.3206(5) -0.095(3) 0.6641(3) 0.0230
H26B 1.000 0.3319(5) 0.263(3) 0.6500(3) 0.0230
H27A 1.000 0.4314(6) -0.081(3) 0.7075(3) 0.0340
H27B 1.000 0.4467(6) 0.272(3) 0.6920(3) 0.0340
H28A 1.000 0.3293(6) 0.087(3) 0.7444(4) 0.0400
H28B 1.000 0.3399(6) 0.439(3) 0.7272(4) 0.0400
H29A 1.000 0.4447(6) 0.127(4) 0.7863(3) 0.0440
H29B 1.000 0.4532(6) 0.482(4) 0.7698(3) 0.0440
H30A 1.000 0.4097(7) 0.492(18) 0.8392(11) 0.0670
H30B 1.000 0.342(3) 0.266(7) 0.8244(17) 0.0670
H30C 1.000 0.345(4) 0.619(12) 0.8059(9) 0.0670
H31A 1.000 0.4043(6) -0.337(3) 0.4434(3) 0.0290
H31B 1.000 0.4426(6) 0.002(3) 0.4475(3) 0.0290
H32A 1.000 0.3056(6) -0.129(3) 0.3986(3) 0.0320
H32B 1.000 0.3383(6) 0.219(3) 0.4048(3) 0.0320
H33A 1.000 0.4401(6) 0.087(3) 0.3641(3) 0.0390
H33B 1.000 0.4111(6) -0.268(3) 0.3594(3) 0.0390
H34A 1.000 0.3067(5) -0.095(3) 0.3161(3) 0.0380
H34B 1.000 0.3342(5) 0.261(3) 0.3213(3) 0.0380
H35A 1.000 0.4110(6) -0.214(3) 0.2767(3) 0.0410
H35B 1.000 0.4391(6) 0.142(3) 0.2822(3) 0.0410
H36A 1.000 0.3813(17) 0.07(2) 0.2119(5) 0.0840
H36B 1.000 0.333(4) 0.317(8) 0.2385(12) 0.0840
H36C 1.000 0.306(3) -0.040(14) 0.2326(15) 0.0840
H37A 1.000 0.1325(5) -0.398(4) 0.5217(3) 0.0290
H37B 1.000 0.1125(5) -0.072(4) 0.4977(3) 0.0290
H38A 1.000 0.1166(5) -0.158(3) 0.5911(3) 0.0240
H38B 1.000 0.0994(5) 0.174(3) 0.5678(3) 0.0240
H39A 1.000 0.0082(5) -0.367(3) 0.5523(3) 0.0290
H39B 1.000 -0.0103(5) -0.018(3) 0.5349(3) 0.0290
H40A 1.000 -0.0054(6) -0.198(3) 0.6247(3) 0.0370
H40B 1.000 -0.0227(6) 0.152(3) 0.6076(3) 0.0370
H41A 1.000 -0.1166(5) -0.378(3) 0.5894(3) 0.0370
H41B 1.000 -0.1337(5) -0.032(3) 0.5709(3) 0.0370
H42A 1.000 -0.137(3) -0.224(12) 0.6596(9) 0.0660
H42B 1.000 -0.2047(6) -0.086(18) 0.6297(8) 0.0660
H42C 1.000 -0.138(3) 0.141(8) 0.6461(15) 0.0660

loop_
_atom_type_symbol
_atom_type_description
_atom_type_scat_source
_atom_type_scat_dispersion_real
_atom_type_scat_dispersion_imag
S S 'International Tables Vol C Tables 4.2.6.8 and 6.1.1.4' 0.1246 0.1234
H H 'International Tables Vol C Tables 4.2.6.8 and 6.1.1.4' 0.0006 0.0000
C C 'International Tables Vol C Tables 4.2.6.8 and 6.1.1.4' 0.0033 0.0016
